data_7227203
loop_
_publ_author_name
'Wang, Jin'
'Liang, Yanfen'
'Ma, Pengtao'
'Zhang, Dongdi'
'Niu, Jingyang'
'Wang, Jingping'

_publ_section_title
;
 Ligand-controlled formation of covalently modified antimoniomolybdates
 and their photochromic properties
;
_journal_issue 2
_journal_name_full CrystEngComm
_journal_page_first 207
_journal_paper_doi 10.1039/C6CE02343F
_journal_volume 19
_journal_year 2017
_chemical_formula_sum 'C30 H96 Mo12 N12 O62 Sb2'
_chemical_formula_weight 3011.93
_chemical_name_systematic
;
 ?
;
_space_group_IT_number 2
_symmetry_cell_setting triclinic
_symmetry_space_group_name_Hall '-P 1'
_symmetry_space_group_name_H-M 'P -1'
_atom_sites_solution_hydrogens geom
_atom_sites_solution_primary direct
_atom_sites_solution_secondary difmap
_audit_creation_method SHELXL-97
_audit_update_record
;
2015-01-30 deposited with the CCDC.
2016-11-30 downloaded from the CCDC.
;
_cell_angle_alpha 105.8550(10)
_cell_angle_beta 103.0330(10)
_cell_angle_gamma 103.1530(10)
_cell_formula_units_Z 1
_cell_length_a 11.2428(7)
_cell_length_b 13.9571(9)
_cell_length_c 19.4780(13)
_cell_measurement_reflns_used 4515
_cell_measurement_temperature 296(2)
_cell_measurement_theta_max 27.11
_cell_measurement_theta_min 2.28
_cell_volume 2724.7(3)
_computing_cell_refinement 'Bruker SAINT'
_computing_data_collection 'Bruker APEX2'
_computing_data_reduction 'Bruker SAINT'
_computing_molecular_graphics 'Bruker SHELXTL'
_computing_publication_material 'Bruker SHELXTL'
_computing_structure_refinement 'SHELXL-97 (Sheldrick, 1997)'
_computing_structure_solution 'SHELXS-97 (Sheldrick, 1990)'
_diffrn_ambient_temperature 296(2)
_diffrn_measured_fraction_theta_full 0.990
_diffrn_measured_fraction_theta_max 0.990
_diffrn_measurement_device_type 'Bruker APEX-II CCD'
_diffrn_measurement_method '\f and \w scans'
_diffrn_radiation_monochromator graphite
_diffrn_radiation_source 'fine-focus sealed tube'
_diffrn_radiation_type MoK\a
_diffrn_radiation_wavelength 0.71073
_diffrn_reflns_av_R_equivalents 0.0218
_diffrn_reflns_av_sigmaI/netI 0.0462
_diffrn_reflns_limit_h_max 12
_diffrn_reflns_limit_h_min -13
_diffrn_reflns_limit_k_max 12
_diffrn_reflns_limit_k_min -16
_diffrn_reflns_limit_l_max 23
_diffrn_reflns_limit_l_min -23
_diffrn_reflns_number 14094
_diffrn_reflns_theta_full 25.00
_diffrn_reflns_theta_max 25.00
_diffrn_reflns_theta_min 1.94
_diffrn_standards_number 0
_exptl_absorpt_coefficient_mu 1.905
_exptl_absorpt_correction_T_max 0.7764
_exptl_absorpt_correction_T_min 0.6176
_exptl_absorpt_correction_type multi-scan
_exptl_absorpt_process_details SADABS
_exptl_crystal_colour colorless
_exptl_crystal_density_diffrn 1.834
_exptl_crystal_density_method 'not measured'
_exptl_crystal_description block
_exptl_crystal_F_000 1460
_exptl_crystal_size_max 0.28
_exptl_crystal_size_mid 0.17
_exptl_crystal_size_min 0.14
_refine_diff_density_max 1.544
_refine_diff_density_min -0.844
_refine_diff_density_rms 0.185
_refine_ls_extinction_method none
_refine_ls_goodness_of_fit_ref 1.077
_refine_ls_hydrogen_treatment constr
_refine_ls_matrix_type full
_refine_ls_number_parameters 442
_refine_ls_number_reflns 9506
_refine_ls_number_restraints 4
_refine_ls_restrained_S_all 1.076
_refine_ls_R_factor_all 0.0777
_refine_ls_R_factor_gt 0.0562
_refine_ls_shift/su_max 0.000
_refine_ls_shift/su_mean 0.000
_refine_ls_structure_factor_coef Fsqd
_refine_ls_weighting_details 'calc w=1/[\s^2^(Fo^2^)+(0.1138P)^2^+0.0000P] where P=(Fo^2^+2Fc^2^)/3'
_refine_ls_weighting_scheme calc
_refine_ls_wR_factor_gt 0.1660
_refine_ls_wR_factor_ref 0.1804
_reflns_number_gt 7118
_reflns_number_total 9506
_reflns_threshold_expression >2sigma(I)
_cod_data_source_file c6ce02343f2.cif
_cod_data_source_block njy1
_cod_depositor_comments
;
The following automatic conversions were performed:

'_symmetry_cell_setting' value 'Triclinic' changed to 'triclinic'
according to
/usr/data/users/saulius/crontab/automatic-downloads/rss-feeds/RSC/lib/dictionaries/cif_core.dic
dictionary named 'cif_core.dic' version 2.4.2 from 2011-04-26.

'_exptl_absorpt_correction_type' value 'Multi-scan' changed to
'multi-scan' according to
/usr/data/users/saulius/crontab/automatic-downloads/rss-feeds/RSC/lib/dictionaries/cif_core.dic
dictionary named 'cif_core.dic' version 2.4.2 from 2011-04-26.

Automatic conversion script
Id: cif_fix_values 4268 2015-11-12 08:31:59Z antanas 

 Adding full bibliography for 7227202--7227205.cif.
;
_cod_original_sg_symbol_H-M P-1
_cod_database_code 7227203

loop_
_symmetry_equiv_pos_as_xyz
'x, y, z'
'-x, -y, -z'

loop_
_atom_site_label
_atom_site_type_symbol
_atom_site_fract_x
_atom_site_fract_y
_atom_site_fract_z
_atom_site_U_iso_or_equiv
_atom_site_adp_type
_atom_site_occupancy
_atom_site_symmetry_multiplicity
_atom_site_calc_flag
_atom_site_refinement_flags
_atom_site_disorder_assembly
_atom_site_disorder_group
Sb1 Sb 0.52778(5) 0.17395(4) 0.25653(3) 0.03264(17) Uani 1 1 d . . .
Mo1 Mo 0.26216(7) 0.09906(7) 0.08429(4) 0.0416(2) Uani 1 1 d . . .
Mo2 Mo 0.25104(7) -0.05809(6) 0.18152(4) 0.0406(2) Uani 1 1 d . . .
Mo3 Mo 0.53955(7) -0.05137(6) 0.31318(4) 0.0398(2) Uani 1 1 d . . .
Mo4 Mo 0.81549(7) 0.11552(6) 0.33785(4) 0.0386(2) Uani 1 1 d . . .
Mo5 Mo 0.82958(7) 0.28797(6) 0.22920(4) 0.0405(2) Uani 1 1 d . . .
Mo6 Mo 0.57076(8) 0.27675(7) 0.10750(4) 0.0463(2) Uani 1 1 d . . .
O1 O 0.2974(6) 0.0246(5) 0.0109(3) 0.0538(17) Uani 1 1 d . . .
O2 O 0.1371(6) 0.1365(6) 0.0407(4) 0.0613(19) Uani 1 1 d . . .
O3 O 0.1570(5) -0.0172(5) 0.1037(3) 0.0438(14) Uani 1 1 d . . .
O4 O 0.2287(6) 0.1953(5) 0.1916(3) 0.0497(16) Uani 1 1 d . A .
O5 O 0.4010(6) 0.2236(5) 0.1142(3) 0.0484(15) Uani 1 1 d . . .
O6 O 0.3890(5) 0.0664(4) 0.1703(3) 0.0362(13) Uani 1 1 d . . .
O7 O 0.1189(6) -0.1272(6) 0.1972(4) 0.065(2) Uani 1 1 d . . .
O8 O 0.2931(6) -0.1530(5) 0.1254(4) 0.0586(18) Uani 1 1 d . . .
O9 O 0.3776(5) -0.0259(4) 0.2748(3) 0.0412(13) Uani 1 1 d . . .
O10 O 0.2193(6) 0.0884(5) 0.2570(3) 0.0513(16) Uani 1 1 d . A .
O11 O 0.5332(7) -0.1473(5) 0.2358(4) 0.0611(18) Uani 1 1 d . . .
O12 O 0.4935(7) -0.1178(6) 0.3692(4) 0.067(2) Uani 1 1 d . . .
O13 O 0.7228(5) -0.0039(5) 0.3631(3) 0.0427(14) Uani 1 1 d . . .
O14 O 0.5528(6) 0.0929(5) 0.4105(3) 0.0467(15) Uani 1 1 d . . .
O15 O 0.6156(5) 0.0731(4) 0.2742(3) 0.0341(12) Uani 1 1 d . . .
O16 O 0.8581(7) 0.0442(6) 0.2665(4) 0.0578(18) Uani 1 1 d . . .
O17 O 0.9499(6) 0.1592(6) 0.4140(4) 0.0623(19) Uani 1 1 d . . .
O18 O 0.8260(5) 0.2406(5) 0.3120(3) 0.0413(14) Uani 1 1 d . . .
O19 O 0.7360(5) 0.2090(5) 0.4244(3) 0.0468(15) Uani 1 1 d . . .
O20 O 0.8660(6) 0.1883(5) 0.1742(4) 0.0532(16) Uani 1 1 d . . .
O21 O 0.9714(6) 0.3888(5) 0.2672(4) 0.0621(18) Uani 1 1 d . . .
O22 O 0.7551(6) 0.3384(5) 0.1501(3) 0.0485(15) Uani 1 1 d . . .
O23 O 0.6277(5) 0.2088(4) 0.1912(3) 0.0360(12) Uani 1 1 d . . .
O24 O 0.7527(6) 0.4069(5) 0.2979(3) 0.0569(17) Uani 1 1 d . . .
O25 O 0.5696(7) 0.1737(6) 0.0368(3) 0.0633(19) Uani 1 1 d . . .
O26 O 0.5448(8) 0.3659(6) 0.0649(5) 0.077(2) Uani 1 1 d . . .
O27 O 0.5781(6) 0.4031(5) 0.2156(4) 0.0567(17) Uani 1 1 d . . .
C1 C 0.2161(8) 0.1732(6) 0.2490(4) 0.0403(19) Uiso 1 1 d D . .
C2A C 0.182(2) 0.2376(17) 0.3125(10) 0.053(7) Uiso 0.50 1 d PD A 1
H2A H 0.2036 0.2165 0.3561 0.064 Uiso 0.50 1 calc PR A 1
H2B H 0.0918 0.2310 0.2982 0.064 Uiso 0.50 1 calc PR A 1
C2B C 0.206(2) 0.2635(14) 0.3083(9) 0.039(5) Uiso 0.50 1 d PD A 2
H2C H 0.2482 0.3285 0.3026 0.047 Uiso 0.50 1 calc PR A 2
H2D H 0.1166 0.2583 0.3013 0.047 Uiso 0.50 1 calc PR A 2
C3 C 0.274(2) 0.3631(17) 0.3304(13) 0.111(7) Uiso 0.75 1 d P A 1
H3A H 0.3638 0.3662 0.3401 0.133 Uiso 0.75 1 calc PR A 1
H3B H 0.2495 0.3830 0.2866 0.133 Uiso 0.75 1 calc PR A 1
C4 C 0.259(2) 0.4400(18) 0.3972(14) 0.121(7) Uiso 0.75 1 d P A 1
H4A H 0.1696 0.4384 0.3863 0.146 Uiso 0.75 1 calc PR A 1
H4B H 0.2792 0.4174 0.4401 0.146 Uiso 0.75 1 calc PR A 1
C5 C 0.340(2) 0.5490(18) 0.4174(14) 0.123 Uiso 0.75 1 d P A 1
H5A H 0.3279 0.5689 0.3729 0.148 Uiso 0.75 1 calc PR A 1
H5B H 0.4297 0.5525 0.4347 0.148 Uiso 0.75 1 calc PR A 1
C6 C 0.310(2) 0.6289(17) 0.4798(13) 0.113(7) Uiso 0.75 1 d P A 1
H6A H 0.2196 0.6219 0.4640 0.135 Uiso 0.75 1 calc PR A 1
H6B H 0.3289 0.6122 0.5254 0.135 Uiso 0.75 1 calc PR A 1
C7 C 0.2673(19) 0.2665(15) 0.3871(10) 0.095(6) Uiso 0.75 1 d PD A 2
H7A H 0.2334 0.1983 0.3908 0.114 Uiso 0.75 1 calc PR A 2
H7B H 0.3592 0.2808 0.3964 0.114 Uiso 0.75 1 calc PR A 2
C8 C 0.243(2) 0.3479(16) 0.4458(10) 0.116(7) Uiso 0.75 1 d PD A 2
H8A H 0.2668 0.4143 0.4377 0.140 Uiso 0.75 1 calc PR A 2
H8B H 0.1519 0.3286 0.4400 0.140 Uiso 0.75 1 calc PR A 2
C9 C 0.315(2) 0.3618(19) 0.5241(11) 0.125(8) Uiso 0.75 1 d PD A 2
H9A H 0.2888 0.2971 0.5341 0.150 Uiso 0.75 1 calc PR A 2
H9B H 0.4065 0.3797 0.5306 0.150 Uiso 0.75 1 calc PR A 2
C10 C 0.288(2) 0.4458(18) 0.5763(13) 0.116(7) Uiso 0.75 1 d P A 2
H10A H 0.1965 0.4261 0.5697 0.139 Uiso 0.75 1 calc PR A 2
H10B H 0.3104 0.5089 0.5638 0.139 Uiso 0.75 1 calc PR A 2
C11 C 0.3882(11) 0.7424(9) 0.4963(7) 0.069(3) Uiso 1 1 d . . .
H11A H 0.4788 0.7487 0.5096 0.082 Uiso 1 1 calc R A 1
H11B H 0.3663 0.7604 0.4514 0.082 Uiso 1 1 calc R A 1
C12 C 0.3636(8) 0.8186(7) 0.5594(5) 0.0396(19) Uiso 1 1 d . . .
C13 C 0.3644(15) 0.4716(12) 0.6633(9) 0.103(5) Uiso 1 1 d . . .
H13A H 0.3411 0.4082 0.6753 0.124 Uiso 1 1 calc R A 2
H13B H 0.4555 0.4897 0.6691 0.124 Uiso 1 1 calc R A 2
C14 C 0.3417(10) 0.5608(8) 0.7220(6) 0.055(2) Uiso 1 1 d . . .
C15 C 0.6931(11) 1.0028(9) 0.5467(7) 0.066(3) Uiso 1 1 d . . .
H15A H 0.6123 1.0104 0.5311 0.079 Uiso 1 1 calc R . .
C16 C 0.8525(15) 0.9758(12) 0.6133(10) 0.104(5) Uiso 1 1 d . . .
H16A H 0.9098 0.9697 0.6533 0.125 Uiso 1 1 calc R . .
C17 C 0.8608(16) 0.9656(12) 0.5415(10) 0.108(5) Uiso 1 1 d . . .
H17A H 0.9205 0.9412 0.5217 0.129 Uiso 1 1 calc R . .
N1 N 0.7387(8) 0.9970(7) 0.6102(5) 0.063(2) Uiso 1 1 d . . .
H1A H 0.7042 1.0051 0.6457 0.075 Uiso 1 1 calc R . .
N2 N 0.7671(9) 0.9971(7) 0.5052(6) 0.068(2) Uiso 1 1 d . . .
H2E H 0.7592 1.0103 0.4640 0.082 Uiso 1 1 calc R . .
N3 N 0.4254(8) 0.0183(7) 0.8924(5) 0.059(2) Uiso 1 1 d . . .
N4 N 0.9225(8) 0.9891(7) 0.1264(5) 0.061(2) Uiso 1 1 d . . .
N5 N 0.8784(14) 0.2061(12) 0.0287(9) 0.048(4) Uiso 0.50 1 d P . .
N6 N 0.8076(19) 0.8149(15) 0.3234(11) 0.072(5) Uiso 0.50 1 d P . .
N7 N 0.295(2) 0.1913(18) 0.9043(14) 0.092(7) Uiso 0.50 1 d P . .
N8 N 0.968(2) 0.491(2) 0.4429(13) 0.083(6) Uiso 0.50 1 d P . .
O1W O 0.9509(14) 0.4224(12) 0.4474(9) 0.060(4) Uiso 0.50 1 d P . .
O2W O 0.411(2) 0.6783(18) 0.0871(14) 0.123(7) Uiso 0.50 1 d P . .
O3W O 0.1164(19) 0.3378(16) 0.1535(12) 0.101(6) Uiso 0.50 1 d P . .
O4W O 0.015(2) 0.2328(19) 0.5768(14) 0.126(8) Uiso 0.50 1 d P . .
O5W O 0.223(3) -0.253(2) 0.2897(16) 0.145(9) Uiso 0.50 1 d P . .
O6W O -0.025(2) 0.384(2) 0.6854(15) 0.135(8) Uiso 0.50 1 d P . .
O7W O 0.955(2) 0.4228(19) 0.4989(16) 0.116(7) Uiso 0.50 1 d P . .
O8W O 0.339(3) 0.451(2) 0.1601(18) 0.173(11) Uiso 0.50 1 d P . .

loop_
_atom_site_aniso_label
_atom_site_aniso_U_11
_atom_site_aniso_U_22
_atom_site_aniso_U_33
_atom_site_aniso_U_23
_atom_site_aniso_U_13
_atom_site_aniso_U_12
Sb1 0.0310(3) 0.0420(3) 0.0199(3) 0.0028(2) 0.0073(2) 0.0121(2)
Mo1 0.0352(4) 0.0619(5) 0.0212(4) 0.0071(3) 0.0048(3) 0.0155(4)
Mo2 0.0337(4) 0.0479(5) 0.0276(4) 0.0026(3) 0.0070(3) 0.0039(3)
Mo3 0.0444(4) 0.0430(4) 0.0314(4) 0.0091(3) 0.0123(3) 0.0163(3)
Mo4 0.0304(4) 0.0596(5) 0.0262(4) 0.0092(3) 0.0101(3) 0.0196(3)
Mo5 0.0345(4) 0.0471(5) 0.0314(4) 0.0038(3) 0.0129(3) 0.0058(3)
Mo6 0.0516(5) 0.0539(5) 0.0280(4) 0.0127(4) 0.0098(3) 0.0104(4)
O1 0.053(4) 0.076(5) 0.029(3) 0.010(3) 0.015(3) 0.020(3)
O2 0.050(4) 0.085(5) 0.040(4) 0.018(4) -0.001(3) 0.024(4)
O3 0.031(3) 0.059(4) 0.029(3) 0.001(3) 0.008(2) 0.008(3)
O4 0.051(4) 0.063(4) 0.035(3) 0.007(3) 0.012(3) 0.030(3)
O5 0.043(3) 0.061(4) 0.039(3) 0.018(3) 0.006(3) 0.015(3)
O6 0.030(3) 0.049(3) 0.021(3) 0.003(2) 0.005(2) 0.008(2)
O7 0.041(4) 0.078(5) 0.059(5) 0.020(4) 0.013(3) -0.006(3)
O8 0.059(4) 0.054(4) 0.046(4) 0.002(3) 0.010(3) 0.011(3)
O9 0.037(3) 0.047(4) 0.032(3) 0.008(3) 0.010(3) 0.008(3)
O10 0.047(4) 0.076(5) 0.035(3) 0.011(3) 0.025(3) 0.023(3)
O11 0.068(4) 0.050(4) 0.055(4) -0.002(3) 0.019(4) 0.023(4)
O12 0.062(5) 0.084(5) 0.065(5) 0.038(4) 0.021(4) 0.025(4)
O13 0.041(3) 0.057(4) 0.037(3) 0.016(3) 0.016(3) 0.025(3)
O14 0.041(3) 0.065(4) 0.031(3) 0.007(3) 0.017(3) 0.017(3)
O15 0.029(3) 0.046(3) 0.025(3) 0.010(2) 0.008(2) 0.011(2)
O16 0.068(4) 0.078(5) 0.049(4) 0.022(4) 0.040(4) 0.042(4)
O17 0.043(4) 0.093(5) 0.044(4) 0.019(4) 0.003(3) 0.023(4)
O18 0.029(3) 0.058(4) 0.026(3) 0.004(3) 0.006(2) 0.008(3)
O19 0.039(3) 0.055(4) 0.035(3) -0.003(3) 0.018(3) 0.009(3)
O20 0.064(4) 0.057(4) 0.048(4) 0.014(3) 0.033(3) 0.025(3)
O21 0.044(4) 0.064(5) 0.068(5) 0.018(4) 0.015(3) 0.004(3)
O22 0.050(4) 0.050(4) 0.040(4) 0.014(3) 0.017(3) 0.002(3)
O23 0.034(3) 0.042(3) 0.024(3) 0.006(2) 0.007(2) 0.004(2)
O24 0.055(4) 0.059(4) 0.035(4) -0.009(3) 0.006(3) 0.017(3)
O25 0.068(5) 0.080(5) 0.024(3) 0.003(3) 0.014(3) 0.010(4)
O26 0.085(5) 0.085(6) 0.069(5) 0.049(5) 0.013(4) 0.023(5)
O27 0.056(4) 0.056(4) 0.048(4) 0.009(3) 0.001(3) 0.024(3)

loop_
_atom_type_symbol
_atom_type_description
_atom_type_scat_dispersion_real
_atom_type_scat_dispersion_imag
_atom_type_scat_source
C C 0.0033 0.0016 'International Tables Vol C Tables 4.2.6.8 and 6.1.1.4'
H H 0.0000 0.0000 'International Tables Vol C Tables 4.2.6.8 and 6.1.1.4'
N N 0.0061 0.0033 'International Tables Vol C Tables 4.2.6.8 and 6.1.1.4'
O O 0.0106 0.0060 'International Tables Vol C Tables 4.2.6.8 and 6.1.1.4'
Mo Mo -1.6832 0.6857 'International Tables Vol C Tables 4.2.6.8 and 6.1.1.4'
Sb Sb -0.5866 1.5461 'International Tables Vol C Tables 4.2.6.8 and 6.1.1.4'

loop_
_geom_angle_atom_site_label_1
_geom_angle_atom_site_label_2
_geom_angle_atom_site_label_3
_geom_angle
_geom_angle_site_symmetry_1
_geom_angle_site_symmetry_3
O15 Sb1 O23 91.5(2) . .
O15 Sb1 O6 92.6(2) . .
O23 Sb1 O6 91.6(2) . .
O1 Mo1 O2 103.3(3) . .
O1 Mo1 O5 99.1(3) . .
O2 Mo1 O5 100.6(3) . .
O1 Mo1 O3 96.8(3) . .
O2 Mo1 O3 97.1(3) . .
O5 Mo1 O3 152.6(2) . .
O1 Mo1 O6 95.7(3) . .
O2 Mo1 O6 159.8(3) . .
O5 Mo1 O6 82.9(2) . .
O3 Mo1 O6 73.5(2) . .
O1 Mo1 O4 174.3(3) . .
O2 Mo1 O4 82.3(3) . .
O5 Mo1 O4 80.2(3) . .
O3 Mo1 O4 81.7(2) . .
O6 Mo1 O4 78.6(2) . .
O8 Mo2 O7 103.4(3) . .
O8 Mo2 O9 100.3(3) . .
O7 Mo2 O9 100.2(3) . .
O8 Mo2 O3 98.0(3) . .
O7 Mo2 O3 96.3(3) . .
O9 Mo2 O3 151.8(2) . .
O8 Mo2 O6 93.2(3) . .
O7 Mo2 O6 162.0(3) . .
O9 Mo2 O6 83.4(2) . .
O3 Mo2 O6 74.2(2) . .
O8 Mo2 O10 171.7(3) . .
O7 Mo2 O10 84.9(3) . .
O9 Mo2 O10 77.8(2) . .
O3 Mo2 O10 81.1(2) . .
O6 Mo2 O10 78.6(2) . .
O11 Mo3 O12 103.6(4) . .
O11 Mo3 O13 99.0(3) . .
O12 Mo3 O13 97.9(3) . .
O11 Mo3 O9 99.1(3) . .
O12 Mo3 O9 98.3(3) . .
O13 Mo3 O9 152.0(2) . .
O11 Mo3 O15 93.7(3) . .
O12 Mo3 O15 162.2(3) . .
O13 Mo3 O15 75.1(2) . .
O9 Mo3 O15 82.6(2) . .
O11 Mo3 O14 173.1(3) . .
O12 Mo3 O14 83.3(3) . .
O13 Mo3 O14 80.7(2) . .
O9 Mo3 O14 78.8(2) . .
O15 Mo3 O14 79.5(2) . .
O16 Mo4 O17 104.2(3) . .
O16 Mo4 O18 99.2(3) . .
O17 Mo4 O18 100.7(3) . .
O16 Mo4 O13 97.7(3) . .
O17 Mo4 O13 96.2(3) . .
O18 Mo4 O13 152.3(2) . .
O16 Mo4 O15 95.3(3) . .
O17 Mo4 O15 159.2(3) . .
O18 Mo4 O15 82.8(2) . .
O13 Mo4 O15 73.9(2) . .
O16 Mo4 O19 173.5(3) . .
O17 Mo4 O19 82.2(3) . .
O18 Mo4 O19 78.8(2) . .
O13 Mo4 O19 82.0(2) . .
O15 Mo4 O19 78.3(2) . .
O20 Mo5 O21 104.2(3) . .
O20 Mo5 O18 99.1(3) . .
O21 Mo5 O18 100.7(3) . .
O20 Mo5 O22 97.6(3) . .
O21 Mo5 O22 95.6(3) . .
O18 Mo5 O22 153.0(2) . .
O20 Mo5 O23 94.7(3) . .
O21 Mo5 O23 159.6(3) . .
O18 Mo5 O23 83.7(2) . .
O22 Mo5 O23 73.9(2) . .
O20 Mo5 O24 172.2(3) . .
O21 Mo5 O24 83.6(3) . .
O18 Mo5 O24 79.3(2) . .
O22 Mo5 O24 81.3(3) . .
O23 Mo5 O24 77.5(2) . .
O25 Mo6 O26 103.7(4) . .
O25 Mo6 O5 99.4(3) . .
O26 Mo6 O5 99.5(3) . .
O25 Mo6 O22 97.5(3) . .
O26 Mo6 O22 96.9(3) . .
O5 Mo6 O22 152.9(2) . .
O25 Mo6 O23 93.1(3) . .
O26 Mo6 O23 162.0(3) . .
O5 Mo6 O23 84.0(2) . .
O22 Mo6 O23 74.2(2) . .
O25 Mo6 O27 171.4(3) . .
O26 Mo6 O27 84.9(3) . .
O5 Mo6 O27 79.0(3) . .
O22 Mo6 O27 81.1(2) . .
O23 Mo6 O27 78.4(2) . .
Mo2 O3 Mo1 113.7(3) . .
C1 O4 Mo1 130.9(5) . .
Mo1 O5 Mo6 142.6(4) . .
Sb1 O6 Mo2 122.8(3) . .
Sb1 O6 Mo1 124.6(3) . .
Mo2 O6 Mo1 98.5(2) . .
Mo2 O9 Mo3 139.2(3) . .
C1 O10 Mo2 131.9(5) . .
Mo3 O13 Mo4 112.5(3) . .
C12 O14 Mo3 130.5(5) 2_666 .
Sb1 O15 Mo3 123.5(2) . .
Sb1 O15 Mo4 124.1(3) . .
Mo3 O15 Mo4 98.4(2) . .
Mo5 O18 Mo4 140.6(3) . .
C12 O19 Mo4 130.0(6) 2_666 .
Mo6 O22 Mo5 113.2(3) . .
Sb1 O23 Mo5 124.2(3) . .
Sb1 O23 Mo6 125.0(3) . .
Mo5 O23 Mo6 98.8(2) . .
C14 O24 Mo5 130.6(6) 2_666 .
C14 O27 Mo6 129.8(7) 2_666 .
O10 C1 O4 123.5(7) . .
O10 C1 C2A 109.7(12) . .
O4 C1 C2A 126.5(12) . .
O10 C1 C2B 123.9(11) . .
O4 C1 C2B 112.5(11) . .
C2A C1 C2B 16.8(12) . .
C1 C2A C3 103.9(15) . .
C1 C2A H2A 111.0 . .
C3 C2A H2A 111.0 . .
C1 C2A H2B 111.0 . .
C3 C2A H2B 111.0 . .
H2A C2A H2B 109.0 . .
C7 C2B C1 112.5(14) . .
C7 C2B H2C 109.1 . .
C1 C2B H2C 109.1 . .
C7 C2B H2D 109.1 . .
C1 C2B H2D 109.1 . .
H2C C2B H2D 107.8 . .
C4 C3 C2A 111.5(16) . .
C4 C3 H3A 109.3 . .
C2A C3 H3A 109.3 . .
C4 C3 H3B 109.3 . .
C2A C3 H3B 109.3 . .
H3A C3 H3B 108.0 . .
C5 C4 C3 114(2) . .
C5 C4 H4A 108.8 . .
C3 C4 H4A 108.8 . .
C5 C4 H4B 108.8 . .
C3 C4 H4B 108.8 . .
H4A C4 H4B 107.7 . .
C4 C5 C6 113(2) . .
C4 C5 H5A 109.0 . .
C6 C5 H5A 109.0 . .
C4 C5 H5B 109.0 . .
C6 C5 H5B 109.0 . .
H5A C5 H5B 107.8 . .
C11 C6 C5 112.7(17) . .
C11 C6 H6A 109.1 . .
C5 C6 H6A 109.1 . .
C11 C6 H6B 109.1 . .
C5 C6 H6B 109.1 . .
H6A C6 H6B 107.8 . .
C8 C7 C2B 112.5(15) . .
C8 C7 H7A 109.1 . .
C2B C7 H7A 109.1 . .
C8 C7 H7B 109.1 . .
C2B C7 H7B 109.1 . .
H7A C7 H7B 107.8 . .
C9 C8 C7 113.7(18) . .
C9 C8 H8A 108.8 . .
C7 C8 H8A 108.8 . .
C9 C8 H8B 108.8 . .
C7 C8 H8B 108.8 . .
H8A C8 H8B 107.7 . .
C10 C9 C8 108.8(18) . .
C10 C9 H9A 109.9 . .
C8 C9 H9A 109.9 . .
C10 C9 H9B 109.9 . .
C8 C9 H9B 109.9 . .
H9A C9 H9B 108.3 . .
C9 C10 C13 113.8(17) . .
C9 C10 H10A 108.8 . .
C13 C10 H10A 108.8 . .
C9 C10 H10B 108.8 . .
C13 C10 H10B 108.8 . .
H10A C10 H10B 107.7 . .
C12 C11 C6 112.3(12) . .
C12 C11 H11A 109.1 . .
C6 C11 H11A 109.1 . .
C12 C11 H11B 109.1 . .
C6 C11 H11B 109.1 . .
H11A C11 H11B 107.9 . .
O19 C12 O14 125.7(8) 2_666 2_666
O19 C12 C11 118.8(8) 2_666 .
O14 C12 C11 115.4(8) 2_666 .
C14 C13 C10 116.7(13) . .
C14 C13 H13A 108.1 . .
C10 C13 H13A 108.1 . .
C14 C13 H13B 108.1 . .
C10 C13 H13B 108.1 . .
H13A C13 H13B 107.3 . .
O27 C14 O24 125.3(10) 2_666 2_666
O27 C14 C13 115.6(10) 2_666 .
O24 C14 C13 119.1(10) 2_666 .
N1 C15 N2 114.5(11) . .
N1 C15 H15A 122.7 . .
N2 C15 H15A 122.7 . .
N1 C16 C17 102.6(14) . .
N1 C16 H16A 128.7 . .
C17 C16 H16A 128.7 . .
N2 C17 C16 108.7(15) . .
N2 C17 H17A 125.6 . .
C16 C17 H17A 125.6 . .
C15 N1 C16 108.7(12) . .
C15 N1 H1A 125.7 . .
C16 N1 H1A 125.7 . .
C15 N2 C17 103.9(11) . .
C15 N2 H2E 128.1 . .
C17 N2 H2E 128.1 . .
O1W N8 O7W 121(2) . 2_766
O1W N8 O7W 33.5(15) . .
O7W N8 O7W 91.2(19) 2_766 .
N8 O1W O7W 114(2) . .
O1W O7W N8 118(2) . 2_766
O1W O7W N8 32.4(13) . .
N8 O7W N8 88.8(19) 2_766 .

loop_
_geom_bond_atom_site_label_1
_geom_bond_atom_site_label_2
_geom_bond_distance
_geom_bond_site_symmetry_2
Sb1 O15 1.954(5) .
Sb1 O23 1.963(5) .
Sb1 O6 1.971(5) .
Mo1 O1 1.707(6) .
Mo1 O2 1.735(6) .
Mo1 O5 1.897(6) .
Mo1 O3 1.959(6) .
Mo1 O6 2.164(5) .
Mo1 O4 2.316(6) .
Mo2 O8 1.703(7) .
Mo2 O7 1.716(6) .
Mo2 O9 1.904(6) .
Mo2 O3 1.941(6) .
Mo2 O6 2.146(5) .
Mo2 O10 2.323(6) .
Mo3 O11 1.695(6) .
Mo3 O12 1.705(7) .
Mo3 O13 1.937(6) .
Mo3 O9 1.956(6) .
Mo3 O15 2.159(5) .
Mo3 O14 2.306(6) .
Mo4 O16 1.707(6) .
Mo4 O17 1.712(6) .
Mo4 O18 1.931(6) .
Mo4 O13 1.998(6) .
Mo4 O15 2.163(5) .
Mo4 O19 2.312(5) .
Mo5 O20 1.701(6) .
Mo5 O21 1.717(6) .
Mo5 O18 1.907(6) .
Mo5 O22 1.962(6) .
Mo5 O23 2.138(5) .
Mo5 O24 2.291(6) .
Mo6 O25 1.693(7) .
Mo6 O26 1.715(7) .
Mo6 O5 1.932(6) .
Mo6 O22 1.936(6) .
Mo6 O23 2.149(5) .
Mo6 O27 2.320(7) .
O4 C1 1.268(10) .
O10 C1 1.243(10) .
O14 C12 1.258(10) 2_666
O19 C12 1.238(10) 2_666
O24 C14 1.268(11) 2_666
O27 C14 1.228(12) 2_666
C1 C2A 1.496(9) .
C1 C2B 1.503(9) .
C2A C3 1.71(3) .
C2A H2A 0.9700 .
C2A H2B 0.9700 .
C2B C7 1.52(3) .
C2B H2C 0.9700 .
C2B H2D 0.9700 .
C3 C4 1.52(3) .
C3 H3A 0.9700 .
C3 H3B 0.9700 .
C4 C5 1.48(3) .
C4 H4A 0.9700 .
C4 H4B 0.9700 .
C5 C6 1.57(3) .
C5 H5A 0.9700 .
C5 H5B 0.9700 .
C6 C11 1.53(2) .
C6 H6A 0.9700 .
C6 H6B 0.9700 .
C7 C8 1.498(10) .
C7 H7A 0.9700 .
C7 H7B 0.9700 .
C8 C9 1.493(10) .
C8 H8A 0.9700 .
C8 H8B 0.9700 .
C9 C10 1.47(3) .
C9 H9A 0.9700 .
C9 H9B 0.9700 .
C10 C13 1.62(3) .
C10 H10A 0.9700 .
C10 H10B 0.9700 .
C11 C12 1.513(14) .
C11 H11A 0.9700 .
C11 H11B 0.9700 .
C12 O19 1.238(10) 2_666
C12 O14 1.258(10) 2_666
C13 C14 1.555(18) .
C13 H13A 0.9700 .
C13 H13B 0.9700 .
C14 O27 1.228(12) 2_666
C14 O24 1.268(11) 2_666
C15 N1 1.259(13) .
C15 N2 1.285(13) .
C15 H15A 0.9300 .
C16 N1 1.369(16) .
C16 C17 1.39(2) .
C16 H16A 0.9300 .
C17 N2 1.361(17) .
C17 H17A 0.9300 .
N1 H1A 0.8600 .
N2 H2E 0.8600 .
N8 O1W 0.96(2) .
N8 O7W 1.35(3) 2_766
N8 O7W 1.64(3) .
O1W O7W 0.99(2) .
O7W N8 1.35(3) 2_766
